data_1575970
loop_
_publ_author_name
'Takeyama, Tomoyuki'
'Shirabe, Daisuke'
'Hamamoto, Nobutsugu'
'Ohta, Takehiro'

_publ_section_title
;
 Complexation-Induced Reduction of CuII to CuI Promoted by a Distorted
 Tetrahedral N4-Type Schiff-Base Ligand
;
_journal_issue 10
_journal_name_full Inorganics
_journal_page_first 327
_journal_paper_doi 10.3390/inorganics13100327
_journal_volume 13
_journal_year 2025
_chemical_formula_moiety 'C26 H22 Cu N4, C24 H20 B'
_chemical_formula_sum 'C50 H42 B Cu N4'
_chemical_formula_weight 773.22
_space_group_crystal_system triclinic
_space_group_IT_number 2
_space_group_name_Hall '-P 1'
_space_group_name_H-M_alt 'P -1'
_atom_sites_solution_hydrogens geom
_atom_sites_solution_primary dual
_audit_creation_date 2025-03-28
_audit_creation_method
;
Olex2 1.5
(compiled 2025.03.04 svn.red2d20d0 for OlexSys, GUI svn.r7188)
;
_audit_update_record
;
2025-09-04 deposited with the CCDC.	2025-09-25 downloaded from the CCDC.
;
_cell_angle_alpha 92.725(3)
_cell_angle_beta 108.344(3)
_cell_angle_gamma 99.419(3)
_cell_formula_units_Z 2
_cell_length_a 11.4008(3)
_cell_length_b 11.5395(4)
_cell_length_c 15.8744(6)
_cell_measurement_reflns_used 11075
_cell_measurement_temperature 100.00(10)
_cell_measurement_theta_max 75.9320
_cell_measurement_theta_min 2.9380
_cell_volume 1944.61(12)
_computing_cell_refinement 'CrysAlisPro 1.171.42.102a (Rigaku OD, 2023)'
_computing_data_collection 'CrysAlisPro 1.171.42.102a (Rigaku OD, 2023)'
_computing_data_reduction 'CrysAlisPro 1.171.42.102a (Rigaku OD, 2023)'
_computing_molecular_graphics 'Olex2 1.5 (Dolomanov et al., 2009)'
_computing_publication_material 'Olex2 1.5 (Dolomanov et al., 2009)'
_computing_structure_refinement 'SHELXL 2019/3 (Sheldrick, 2015)'
_computing_structure_solution 'SHELXT 2018/2 (Sheldrick, 2018)'
_diffrn_ambient_environment N~2~
_diffrn_ambient_temperature 100.00(10)
_diffrn_detector 'Hybrid Pixel Array Detector'
_diffrn_detector_area_resol_mean 10.0000
_diffrn_detector_type HyPix
_diffrn_measured_fraction_theta_full 0.982
_diffrn_measured_fraction_theta_max 0.932
_diffrn_measurement_details
;
List of Runs (angles in degrees, time in seconds):

  # Type    Start    End  Width  t~exp~   \w     \q     \k     \f   Frames
#--------------------------------------------------------------------------
  1  \w    -15.00  10.00   0.50    0.21    --   47.20 -19.00 -60.00   50
  2  \w    -15.00  43.00   0.50    0.21    --   47.20 -38.00 -30.00  116
  3  \w     92.00 152.00   0.50    0.82    --  107.24  95.00  15.00  120
  4  \w     39.00  66.00   0.50    0.82    --  107.24 -57.00 150.00   54
  5  \w     83.00 111.00   0.50    0.82    --  107.24-125.00 120.00   56
  6  \w     38.00 106.00   0.50    0.82    --  107.24 -99.00  60.00  136
  7  \w     48.00  75.00   0.50    0.82    --  107.24-125.00 120.00   54
  8  \w     68.00 106.00   0.50    0.82    --  107.24 -99.00 120.00   76
  9  \w     68.00  95.00   0.50    0.82    --  107.24 -99.00  30.00   54
 10  \w     38.00 106.00   0.50    0.82    --  107.24 -99.00 -30.00  136
 11  \w    -22.00  67.00   0.50    0.21    --   47.20 -95.00 -94.00  178
 12  \w     37.00  91.00   0.50    0.82    --  107.24 -99.00-180.00  108
 13  \w     37.00 100.00   0.50    0.82    --  107.24 -99.00-120.00  126
 14  \w     46.00 104.00   0.50    0.82    --  107.24 -95.00 -94.00  116
 15  \w    151.00 176.00   0.50    0.82    --  107.24   0.00-180.00   50
 16  \w    150.00 175.00   0.50    0.82    --  107.24  57.00-150.00   50
 17  \w     98.00 127.00   0.50    0.82    --  107.24  57.00-150.00   58
 18  \w     97.00 143.00   0.50    0.82    --  107.24  19.00 -60.00   92
 19  \w    113.00 157.00   0.50    0.82    --  107.24   0.00 -60.00   88
 20  \w    -36.00  25.00   0.50    0.21    --  -47.20  38.00 -60.00  122
 21  \w     -1.00  28.00   0.50    0.21    --  -47.20  19.00 -30.00   58
 22  \w    -33.00  22.00   0.50    0.21    --  -47.20  38.00-180.00  110
 23  \w   -113.00 -70.00   0.50    0.21    --  -47.20   0.00-150.00   86
 24  \w   -118.00 -74.00   0.50    0.21    --  -47.20   0.00 120.00   88
 25  \w    -60.00 -30.00   0.50    0.82    -- -103.00  57.00 120.00   60
 26  \w    -60.00 -30.00   0.50    0.82    -- -103.00  57.00 150.00   60
 27  \w    -60.00 -30.00   0.50    0.82    -- -103.00  57.00  90.00   60
 28  \w    -61.00 -35.00   0.50    0.82    -- -103.00  57.00 -30.00   52
 29  \w    -60.00 -30.00   0.50    0.82    -- -103.00  57.00-120.00   60
 30  \w    -75.00  14.00   0.50    0.21    --  -47.20  95.00  15.00  178
 31  \w    -80.00 -54.00   0.50    0.82    -- -103.00  95.00  15.00   52
 32  \w   -116.00 -91.00   0.50    0.82    -- -103.00 -19.00 150.00   50
 33  \w   -173.00-124.00   0.50    0.82    -- -103.00 -19.00 150.00   98
 34  \w   -172.00-145.00   0.50    0.82    -- -103.00 -77.00   0.00   54
 35  \w   -127.00 -82.00   0.50    0.82    -- -103.00 -77.00   0.00   90
 36  \w   -171.00 -89.00   0.50    0.82    -- -103.00 -57.00   0.00  164
 37  \w   -173.00 -83.00   0.50    0.82    -- -103.00 -95.00 -94.00  180
 38  \w   -163.00 -91.00   0.50    0.82    -- -103.00 -99.00 150.00  144
;
_diffrn_measurement_device 'four-circle diffractometer'
_diffrn_measurement_device_type 'XtaLAB Synergy R, DW system, HyPix'
_diffrn_measurement_method '\w scans'
_diffrn_orient_matrix_type 'CrysAlisPro convention (1999,Acta A55,543-557)'
_diffrn_orient_matrix_UB_11 -0.0429230000
_diffrn_orient_matrix_UB_12 0.0805774000
_diffrn_orient_matrix_UB_13 -0.0739526000
_diffrn_orient_matrix_UB_21 -0.0500082000
_diffrn_orient_matrix_UB_22 0.0714152000
_diffrn_orient_matrix_UB_23 0.0611723000
_diffrn_orient_matrix_UB_31 0.1291095000
_diffrn_orient_matrix_UB_32 0.0832338000
_diffrn_orient_matrix_UB_33 0.0368884000
_diffrn_radiation_monochromator mirror
_diffrn_radiation_probe x-ray
_diffrn_radiation_type 'Cu K\a'
_diffrn_radiation_wavelength 1.54184
_diffrn_reflns_av_R_equivalents 0.0336
_diffrn_reflns_av_unetI/netI 0.0402
_diffrn_reflns_Laue_measured_fraction_full 0.982
_diffrn_reflns_Laue_measured_fraction_max 0.932
_diffrn_reflns_limit_h_max 14
_diffrn_reflns_limit_h_min -14
_diffrn_reflns_limit_k_max 14
_diffrn_reflns_limit_k_min -14
_diffrn_reflns_limit_l_max 19
_diffrn_reflns_limit_l_min -19
_diffrn_reflns_number 20474
_diffrn_reflns_point_group_measured_fraction_full 0.982
_diffrn_reflns_point_group_measured_fraction_max 0.932
_diffrn_reflns_theta_full 67.684
_diffrn_reflns_theta_max 76.708
_diffrn_reflns_theta_min 2.949
_diffrn_source 'Rotating-anode X-ray tube'
_diffrn_source_type 'Rigaku (Cu) X-ray Source'
_exptl_absorpt_coefficient_mu 1.103
_exptl_absorpt_correction_T_max 1.00000
_exptl_absorpt_correction_T_min 0.81310
_exptl_absorpt_correction_type multi-scan
_exptl_absorpt_process_details
;
CrysAlisPro 1.171.42.102a (Rigaku Oxford Diffraction, 2023)
Empirical absorption correction using spherical harmonics,
implemented in SCALE3 ABSPACK scaling algorithm.
;
_exptl_crystal_colour black
_exptl_crystal_colour_primary black
_exptl_crystal_density_diffrn 1.321
_exptl_crystal_description plate
_exptl_crystal_F_000 808
_exptl_crystal_size_max 0.11
_exptl_crystal_size_mid 0.05
_exptl_crystal_size_min 0.02
_refine_diff_density_max 1.315
_refine_diff_density_min -0.661
_refine_diff_density_rms 0.073
_refine_ls_extinction_method none
_refine_ls_goodness_of_fit_ref 1.022
_refine_ls_hydrogen_treatment constr
_refine_ls_matrix_type full
_refine_ls_number_parameters 507
_refine_ls_number_reflns 7641
_refine_ls_number_restraints 0
_refine_ls_restrained_S_all 1.022
_refine_ls_R_factor_all 0.0577
_refine_ls_R_factor_gt 0.0508
_refine_ls_shift/su_max 0.001
_refine_ls_shift/su_mean 0.000
_refine_ls_structure_factor_coef Fsqd
_refine_ls_weighting_details 'w=1/[\s^2^(Fo^2^)+(0.0920P)^2^+0.8470P] where P=(Fo^2^+2Fc^2^)/3'
_refine_ls_weighting_scheme calc
_refine_ls_wR_factor_gt 0.1370
_refine_ls_wR_factor_ref 0.1424
_reflns_Friedel_coverage 0.000
_reflns_number_gt 6684
_reflns_number_total 7641
_reflns_threshold_expression 'I > 2\s(I)'
_cod_data_source_file 2485092.cif
_cod_data_source_block 241011_cubph6mepybp4
_cod_database_code 1575970
_shelx_shelxl_version_number 2019/3
_chemical_oxdiff_formula C50H42B1N4Cu1
_shelx_space_group_comment
;
The symmetry employed for this shelxl refinement is uniquely defined
by the following loop, which should always be used as a source of
symmetry information in preference to the above space-group names.
They are only intended as comments.
;
_shelx_estimated_absorpt_t_max 0.978
_shelx_estimated_absorpt_t_min 0.888
_olex2_refinement_description
;
1. Fixed Uiso
 At 1.2 times of:
  All C(H) groups
 At 1.5 times of:
  All C(H,H,H) groups
2.a Aromatic/amide H refined with riding coordinates:
 C38(H38), C44(H44), C19(H19), C37(H37), C17(H17), C34(H34), C46(H46),
 C42(H42), C14(H14), C40(H40), C50(H50), C32(H32), C23(H23), C28(H28), C43(H43),
  C16(H16), C36(H36), C47(H47), C11(H11), C6(H6), C31(H31), C8(H8), C41(H41),
 C15(H15), C35(H35), C48(H48), C10(H10), C30(H30), C49(H49), C21(H21), C2(H2),
 C9(H9), C29(H29), C4(H4), C3(H3), C22(H22)
2.b Idealised Me refined as rotating group:
 C26(H26A,H26B,H26C), C25(H25A,H25B,H25C)
;
_olex2_submission_special_instructions 'No special instructions were received'
_oxdiff_exptl_absorpt_empirical_details
;
Empirical correction (ABSPACK) includes:
- Absorption correction using spherical harmonics
- Frame scaling
;
_oxdiff_exptl_absorpt_empirical_full_max 1.272
_oxdiff_exptl_absorpt_empirical_full_min 0.715

loop_
_space_group_symop_operation_xyz
'x, y, z'
'-x, -y, -z'

loop_
_atom_site_label
_atom_site_type_symbol
_atom_site_fract_x
_atom_site_fract_y
_atom_site_fract_z
_atom_site_U_iso_or_equiv
_atom_site_adp_type
_atom_site_occupancy
_atom_site_site_symmetry_order
_atom_site_calc_flag
_atom_site_refinement_flags_posn
_atom_site_refinement_flags_adp
_atom_site_refinement_flags_occupancy
_atom_site_disorder_assembly
_atom_site_disorder_group
Cu1 Cu 1.05547(3) 0.82820(3) 0.26077(2) 0.03012(12) Uani 1 1 d . . . . .
N3 N 0.86305(16) 0.77530(15) 0.24210(11) 0.0264(3) Uani 1 1 d . . . . .
N1 N 1.12238(16) 0.89100(17) 0.16435(12) 0.0312(4) Uani 1 1 d . . . . .
N4 N 1.06438(16) 0.68553(16) 0.32585(11) 0.0275(4) Uani 1 1 d . . . . .
N2 N 1.03589(16) 1.00082(16) 0.27668(12) 0.0308(4) Uani 1 1 d . . . . .
C39 C 0.32959(18) 0.37896(18) 0.17265(13) 0.0258(4) Uani 1 1 d . . . . .
C38 C 0.49853(19) 0.61175(19) 0.25935(14) 0.0282(4) Uani 1 1 d . . . . .
H38 H 0.434789 0.603219 0.202735 0.034 Uiso 1 1 calc R U . . .
C45 C 0.45746(18) 0.26573(19) 0.29647(13) 0.0265(4) Uani 1 1 d . . . . .
C27 C 0.57540(19) 0.36823(18) 0.18803(13) 0.0270(4) Uani 1 1 d . . . . .
C33 C 0.52930(18) 0.50914(18) 0.29839(13) 0.0261(4) Uani 1 1 d . . . . .
C20 C 0.94856(19) 0.62181(19) 0.31727(13) 0.0278(4) Uani 1 1 d . . . . .
C18 C 0.76129(19) 0.83082(19) 0.19639(13) 0.0265(4) Uani 1 1 d . . . . .
C1 C 1.1744(2) 0.8365(2) 0.11308(15) 0.0337(5) Uani 1 1 d . . . . .
C44 C 0.28617(19) 0.3481(2) 0.08061(14) 0.0298(4) Uani 1 1 d . . . . .
H44 H 0.342318 0.324251 0.052888 0.036 Uiso 1 1 calc R U . . .
C19 C 0.84043(19) 0.67519(19) 0.27037(13) 0.0283(4) Uani 1 1 d . . . . .
H19 H 0.756615 0.636364 0.261451 0.034 Uiso 1 1 calc R U . . .
C37 C 0.5572(2) 0.7254(2) 0.29990(15) 0.0305(4) Uani 1 1 d . . . . .
H37 H 0.534097 0.792228 0.270699 0.037 Uiso 1 1 calc R U . . .
C17 C 0.66844(19) 0.76960(19) 0.12088(14) 0.0285(4) Uani 1 1 d . . . . .
H17 H 0.673629 0.692179 0.101106 0.034 Uiso 1 1 calc R U . . .
C34 C 0.6232(2) 0.5281(2) 0.38240(14) 0.0313(4) Uani 1 1 d . . . . .
H34 H 0.647572 0.461697 0.411681 0.038 Uiso 1 1 calc R U . . .
C46 C 0.44050(19) 0.15095(19) 0.25453(14) 0.0284(4) Uani 1 1 d . . . . .
H46 H 0.442348 0.142715 0.195154 0.034 Uiso 1 1 calc R U . . .
C7 C 0.9747(2) 1.04438(19) 0.33395(15) 0.0316(4) Uani 1 1 d . . . . .
C12 C 0.8444(2) 1.01463(19) 0.31243(14) 0.0306(4) Uani 1 1 d . . . . .
C42 C 0.0781(2) 0.3823(2) 0.06636(16) 0.0346(5) Uani 1 1 d . . . . .
H42 H -0.005363 0.385548 0.030563 0.041 Uiso 1 1 calc R U . . .
C24 C 1.1664(2) 0.6412(2) 0.36914(13) 0.0296(4) Uani 1 1 d . . . . .
C5 C 1.1094(2) 1.0045(2) 0.15360(15) 0.0338(5) Uani 1 1 d . . . . .
C14 C 0.6528(2) 0.9938(2) 0.17970(15) 0.0323(4) Uani 1 1 d . . . . .
H14 H 0.645745 1.070379 0.199841 0.039 Uiso 1 1 calc R U . . .
C40 C 0.2396(2) 0.4073(2) 0.20961(15) 0.0322(5) Uani 1 1 d . . . . .
H40 H 0.264126 0.426116 0.272383 0.039 Uiso 1 1 calc R U . . .
C50 C 0.4483(2) 0.2707(2) 0.38259(14) 0.0329(5) Uani 1 1 d . . . . .
H50 H 0.455979 0.345601 0.413415 0.039 Uiso 1 1 calc R U . . .
C32 C 0.5807(2) 0.4324(2) 0.11599(14) 0.0316(4) Uani 1 1 d . . . . .
H32 H 0.518004 0.478302 0.092954 0.038 Uiso 1 1 calc R U . . .
C23 C 1.1545(2) 0.5316(2) 0.40224(14) 0.0348(5) Uani 1 1 d . . . . .
H23 H 1.227634 0.500916 0.431160 0.042 Uiso 1 1 calc R U . . .
C28 C 0.6732(2) 0.3049(2) 0.22019(15) 0.0322(5) Uani 1 1 d . . . . .
H28 H 0.674704 0.261203 0.269641 0.039 Uiso 1 1 calc R U . . .
C43 C 0.1625(2) 0.3510(2) 0.02743(15) 0.0337(5) Uani 1 1 d . . . . .
H43 H 0.136911 0.331340 -0.035312 0.040 Uiso 1 1 calc R U . . .
C13 C 0.75623(19) 0.94525(19) 0.22743(14) 0.0282(4) Uani 1 1 d . . . . .
C16 C 0.5677(2) 0.8206(2) 0.07380(14) 0.0334(5) Uani 1 1 d . . . . .
H16 H 0.504986 0.778768 0.021865 0.040 Uiso 1 1 calc R U . . .
C36 C 0.6496(2) 0.7406(2) 0.38303(15) 0.0334(5) Uani 1 1 d . . . . .
H36 H 0.690156 0.817640 0.411283 0.040 Uiso 1 1 calc R U . . .
C47 C 0.4212(2) 0.0493(2) 0.29557(15) 0.0339(5) Uani 1 1 d . . . . .
H47 H 0.411643 -0.026075 0.264774 0.041 Uiso 1 1 calc R U . . .
C11 C 0.7913(2) 1.0580(2) 0.37382(15) 0.0338(5) Uani 1 1 d . . . . .
H11 H 0.702619 1.040551 0.360623 0.041 Uiso 1 1 calc R U . . .
C6 C 1.0547(2) 1.0582(2) 0.21447(16) 0.0352(5) Uani 1 1 d . . . . .
H6 H 1.033895 1.134358 0.207410 0.042 Uiso 1 1 calc R U . . .
C31 C 0.6740(2) 0.4316(2) 0.07700(15) 0.0357(5) Uani 1 1 d . . . . .
H31 H 0.673214 0.475249 0.027663 0.043 Uiso 1 1 calc R U . . .
C8 C 1.0498(2) 1.1123(2) 0.41387(16) 0.0372(5) Uani 1 1 d . . . . .
H8 H 1.138488 1.130907 0.427457 0.045 Uiso 1 1 calc R U . . .
C41 C 0.1162(2) 0.4090(2) 0.15837(16) 0.0347(5) Uani 1 1 d . . . . .
H41 H 0.058269 0.428383 0.186102 0.042 Uiso 1 1 calc R U . . .
C15 C 0.5603(2) 0.9328(2) 0.10361(15) 0.0340(5) Uani 1 1 d . . . . .
H15 H 0.492059 0.968331 0.072195 0.041 Uiso 1 1 calc R U . . .
C35 C 0.6820(2) 0.6415(2) 0.42445(15) 0.0368(5) Uani 1 1 d . . . . .
H35 H 0.744434 0.650950 0.481684 0.044 Uiso 1 1 calc R U . . .
C26 C 1.2935(2) 0.7136(2) 0.38202(16) 0.0365(5) Uani 1 1 d . . . . .
H26A H 1.284639 0.778020 0.343806 0.055 Uiso 1 1 calc R U . . .
H26B H 1.346521 0.663519 0.366078 0.055 Uiso 1 1 calc R U . . .
H26C H 1.332412 0.746535 0.444617 0.055 Uiso 1 1 calc R U . . .
C48 C 0.4159(2) 0.0582(2) 0.38194(16) 0.0383(5) Uani 1 1 d . . . . .
H48 H 0.404013 -0.010601 0.411101 0.046 Uiso 1 1 calc R U . . .
C10 C 0.8655(2) 1.1254(2) 0.45296(16) 0.0389(5) Uani 1 1 d . . . . .
H10 H 0.827487 1.153178 0.493356 0.047 Uiso 1 1 calc R U . . .
C30 C 0.7684(2) 0.3670(2) 0.10994(16) 0.0392(5) Uani 1 1 d . . . . .
H30 H 0.832318 0.365997 0.083497 0.047 Uiso 1 1 calc R U . . .
C49 C 0.4284(2) 0.1690(2) 0.42457(16) 0.0384(5) Uani 1 1 d . . . . .
H49 H 0.423298 0.176093 0.483130 0.046 Uiso 1 1 calc R U . . .
C21 C 0.9316(2) 0.5144(2) 0.35050(16) 0.0359(5) Uani 1 1 d . . . . .
H21 H 0.849605 0.473101 0.344415 0.043 Uiso 1 1 calc R U . . .
C2 C 1.2102(2) 0.8942(2) 0.04673(16) 0.0401(5) Uani 1 1 d . . . . .
H2 H 1.245481 0.854075 0.009865 0.048 Uiso 1 1 calc R U . . .
C9 C 0.9946(2) 1.1523(2) 0.47319(16) 0.0404(5) Uani 1 1 d . . . . .
H9 H 1.045399 1.198065 0.527612 0.048 Uiso 1 1 calc R U . . .
C29 C 0.7676(2) 0.3039(2) 0.18221(17) 0.0399(5) Uani 1 1 d . . . . .
H29 H 0.831843 0.259866 0.205807 0.048 Uiso 1 1 calc R U . . .
C4 C 1.1430(2) 1.0652(2) 0.08987(17) 0.0403(5) Uani 1 1 d . . . . .
H4 H 1.131530 1.144449 0.083573 0.048 Uiso 1 1 calc R U . . .
C25 C 1.1954(2) 0.7144(2) 0.13102(16) 0.0407(5) Uani 1 1 d . . . . .
H25A H 1.262327 0.717606 0.188251 0.061 Uiso 1 1 calc R U . . .
H25B H 1.220064 0.679417 0.083224 0.061 Uiso 1 1 calc R U . . .
H25C H 1.117549 0.666147 0.133353 0.061 Uiso 1 1 calc R U . . .
C3 C 1.1943(2) 1.0082(3) 0.03482(18) 0.0444(6) Uani 1 1 d . . . . .
H3 H 1.217911 1.047503 -0.010265 0.053 Uiso 1 1 calc R U . . .
C22 C 1.0378(2) 0.4677(2) 0.39331(16) 0.0389(5) Uani 1 1 d . . . . .
H22 H 1.029479 0.393130 0.415872 0.047 Uiso 1 1 calc R U . . .
B1 B 0.4725(2) 0.3788(2) 0.23989(15) 0.0248(4) Uani 1 1 d . . . . .

loop_
_atom_site_aniso_label
_atom_site_aniso_U_11
_atom_site_aniso_U_22
_atom_site_aniso_U_33
_atom_site_aniso_U_23
_atom_site_aniso_U_13
_atom_site_aniso_U_12
Cu1 0.02650(18) 0.02945(18) 0.03435(19) 0.00644(13) 0.00876(13) 0.00661(12)
N3 0.0248(8) 0.0269(8) 0.0272(8) 0.0026(7) 0.0068(7) 0.0069(7)
N1 0.0211(8) 0.0367(10) 0.0330(9) 0.0041(7) 0.0045(7) 0.0060(7)
N4 0.0270(8) 0.0294(9) 0.0254(8) 0.0020(7) 0.0059(7) 0.0088(7)
N2 0.0247(8) 0.0274(9) 0.0369(9) 0.0022(7) 0.0055(7) 0.0047(7)
C39 0.0217(9) 0.0265(9) 0.0278(9) 0.0034(7) 0.0056(7) 0.0054(7)
C38 0.0222(9) 0.0335(11) 0.0296(10) 0.0026(8) 0.0083(8) 0.0083(8)
C45 0.0178(9) 0.0318(10) 0.0275(9) 0.0019(8) 0.0034(7) 0.0064(7)
C27 0.0223(9) 0.0277(10) 0.0277(9) -0.0025(8) 0.0050(7) 0.0036(7)
C33 0.0218(9) 0.0297(10) 0.0277(9) 0.0019(8) 0.0091(7) 0.0061(7)
C20 0.0275(10) 0.0295(10) 0.0260(9) 0.0014(8) 0.0071(8) 0.0079(8)
C18 0.0228(9) 0.0317(10) 0.0272(9) 0.0047(8) 0.0097(8) 0.0081(8)
C1 0.0213(9) 0.0445(12) 0.0312(10) 0.0009(9) 0.0038(8) 0.0056(9)
C44 0.0222(10) 0.0360(11) 0.0306(10) 0.0044(8) 0.0080(8) 0.0053(8)
C19 0.0245(10) 0.0319(10) 0.0269(9) 0.0006(8) 0.0063(8) 0.0059(8)
C37 0.0304(10) 0.0299(10) 0.0354(11) 0.0039(8) 0.0146(9) 0.0094(8)
C17 0.0272(10) 0.0309(10) 0.0287(10) 0.0023(8) 0.0100(8) 0.0070(8)
C34 0.0319(11) 0.0325(11) 0.0268(10) 0.0055(8) 0.0061(8) 0.0053(8)
C46 0.0236(9) 0.0324(10) 0.0271(9) 0.0026(8) 0.0043(8) 0.0071(8)
C7 0.0317(11) 0.0268(10) 0.0335(11) 0.0031(8) 0.0062(8) 0.0067(8)
C12 0.0319(11) 0.0283(10) 0.0309(10) 0.0027(8) 0.0077(8) 0.0087(8)
C42 0.0197(9) 0.0419(12) 0.0387(11) 0.0097(9) 0.0038(8) 0.0063(8)
C24 0.0283(10) 0.0355(11) 0.0246(9) 0.0023(8) 0.0061(8) 0.0104(8)
C5 0.0242(10) 0.0341(11) 0.0386(11) 0.0063(9) 0.0048(8) 0.0031(8)
C14 0.0308(11) 0.0323(11) 0.0350(11) 0.0050(9) 0.0095(9) 0.0112(9)
C40 0.0254(10) 0.0394(12) 0.0307(10) -0.0002(9) 0.0073(8) 0.0078(8)
C50 0.0318(11) 0.0353(11) 0.0293(10) 0.0006(8) 0.0090(8) 0.0027(9)
C32 0.0267(10) 0.0348(11) 0.0324(11) 0.0029(9) 0.0091(8) 0.0043(8)
C23 0.0335(11) 0.0419(12) 0.0291(10) 0.0070(9) 0.0059(9) 0.0148(9)
C28 0.0252(10) 0.0363(11) 0.0350(11) 0.0027(9) 0.0089(8) 0.0082(8)
C43 0.0268(10) 0.0423(12) 0.0278(10) 0.0071(9) 0.0042(8) 0.0035(9)
C13 0.0258(10) 0.0311(10) 0.0281(10) 0.0046(8) 0.0084(8) 0.0071(8)
C16 0.0294(10) 0.0405(12) 0.0275(10) 0.0030(9) 0.0055(8) 0.0064(9)
C36 0.0361(11) 0.0310(11) 0.0321(11) -0.0012(8) 0.0128(9) 0.0014(9)
C47 0.0275(10) 0.0304(11) 0.0392(11) 0.0025(9) 0.0040(9) 0.0063(8)
C11 0.0325(11) 0.0323(11) 0.0363(11) 0.0012(9) 0.0095(9) 0.0091(9)
C6 0.0288(11) 0.0310(11) 0.0429(12) 0.0047(9) 0.0077(9) 0.0052(9)
C31 0.0315(11) 0.0422(12) 0.0327(11) 0.0015(9) 0.0124(9) 0.0020(9)
C8 0.0323(11) 0.0325(11) 0.0401(12) 0.0001(9) 0.0046(9) 0.0034(9)
C41 0.0224(10) 0.0391(12) 0.0434(12) 0.0020(9) 0.0111(9) 0.0084(9)
C15 0.0290(10) 0.0408(12) 0.0332(11) 0.0086(9) 0.0076(8) 0.0136(9)
C35 0.0382(12) 0.0377(12) 0.0266(10) 0.0011(9) 0.0037(9) -0.0004(9)
C26 0.0273(11) 0.0437(13) 0.0366(11) 0.0048(9) 0.0058(9) 0.0107(9)
C48 0.0322(11) 0.0372(12) 0.0393(12) 0.0130(10) 0.0047(9) 0.0002(9)
C10 0.0449(13) 0.0359(12) 0.0370(12) -0.0011(9) 0.0139(10) 0.0110(10)
C30 0.0277(11) 0.0500(14) 0.0412(12) -0.0052(10) 0.0166(9) 0.0033(10)
C49 0.0375(12) 0.0437(13) 0.0314(11) 0.0060(9) 0.0114(9) -0.0001(10)
C21 0.0330(11) 0.0353(11) 0.0388(12) 0.0068(9) 0.0107(9) 0.0061(9)
C2 0.0277(11) 0.0558(15) 0.0354(12) 0.0016(10) 0.0103(9) 0.0048(10)
C9 0.0432(13) 0.0352(12) 0.0349(12) -0.0037(9) 0.0043(10) 0.0049(10)
C29 0.0286(11) 0.0431(13) 0.0485(13) 0.0002(10) 0.0113(10) 0.0120(10)
C4 0.0333(12) 0.0413(13) 0.0451(13) 0.0108(10) 0.0118(10) 0.0042(10)
C25 0.0390(12) 0.0507(14) 0.0337(11) 0.0025(10) 0.0081(9) 0.0197(11)
C3 0.0351(12) 0.0538(15) 0.0432(13) 0.0136(11) 0.0133(10) 0.0015(11)
C22 0.0401(13) 0.0371(12) 0.0403(12) 0.0135(10) 0.0106(10) 0.0124(10)
B1 0.0200(10) 0.0291(11) 0.0240(10) 0.0018(8) 0.0044(8) 0.0067(8)

loop_
_atom_type_symbol
_atom_type_description
_atom_type_scat_dispersion_real
_atom_type_scat_dispersion_imag
_atom_type_scat_source
C C 0.0181 0.0091 'International Tables Vol C Tables 4.2.6.8 and 6.1.1.4'
H H 0.0000 0.0000 'International Tables Vol C Tables 4.2.6.8 and 6.1.1.4'
B B 0.0090 0.0039 'International Tables Vol C Tables 4.2.6.8 and 6.1.1.4'
Cu Cu -1.9646 0.5888 'International Tables Vol C Tables 4.2.6.8 and 6.1.1.4'
N N 0.0311 0.0180 'International Tables Vol C Tables 4.2.6.8 and 6.1.1.4'

loop_
_geom_angle_atom_site_label_1
_geom_angle_atom_site_label_2
_geom_angle_atom_site_label_3
_geom_angle
_geom_angle_site_symmetry_1
_geom_angle_site_symmetry_3
_geom_angle_publ_flag
N1 Cu1 N3 123.45(7) . . ?
N1 Cu1 N2 81.26(8) . . ?
N4 Cu1 N3 81.38(7) . . ?
N4 Cu1 N1 135.26(8) . . ?
N4 Cu1 N2 140.59(8) . . ?
N2 Cu1 N3 88.93(7) . . ?
C18 N3 Cu1 128.38(14) . . ?
C19 N3 Cu1 111.46(14) . . ?
C19 N3 C18 119.87(18) . . ?
C1 N1 Cu1 129.26(17) . . ?
C1 N1 C5 118.9(2) . . ?
C5 N1 Cu1 111.88(15) . . ?
C20 N4 Cu1 112.84(13) . . ?
C24 N4 Cu1 128.72(15) . . ?
C24 N4 C20 118.19(19) . . ?
C7 N2 Cu1 124.51(14) . . ?
C6 N2 Cu1 111.98(16) . . ?
C6 N2 C7 121.30(19) . . ?
C44 C39 C40 115.61(18) . . ?
C44 C39 B1 125.71(18) . . ?
C40 C39 B1 118.62(18) . . ?
C33 C38 H38 118.5 . . ?
C37 C38 H38 118.5 . . ?
C37 C38 C33 123.03(19) . . ?
C46 C45 B1 119.07(18) . . ?
C50 C45 C46 115.1(2) . . ?
C50 C45 B1 125.60(19) . . ?
C32 C27 C28 115.6(2) . . ?
C32 C27 B1 122.45(19) . . ?
C28 C27 B1 121.57(19) . . ?
C38 C33 B1 120.03(17) . . ?
C34 C33 C38 115.53(19) . . ?
C34 C33 B1 123.76(18) . . ?
N4 C20 C19 115.87(19) . . ?
N4 C20 C21 123.03(19) . . ?
C21 C20 C19 121.1(2) . . ?
C17 C18 N3 118.74(19) . . ?
C17 C18 C13 121.04(19) . . ?
C13 C18 N3 120.22(18) . . ?
N1 C1 C2 120.6(2) . . ?
N1 C1 C25 117.4(2) . . ?
C2 C1 C25 122.0(2) . . ?
C39 C44 H44 118.8 . . ?
C39 C44 C43 122.4(2) . . ?
C43 C44 H44 118.8 . . ?
N3 C19 C20 117.77(19) . . ?
N3 C19 H19 121.1 . . ?
C20 C19 H19 121.1 . . ?
C38 C37 H37 120.1 . . ?
C36 C37 C38 119.8(2) . . ?
C36 C37 H37 120.1 . . ?
C18 C17 H17 119.6 . . ?
C18 C17 C16 120.7(2) . . ?
C16 C17 H17 119.6 . . ?
C33 C34 H34 118.9 . . ?
C35 C34 C33 122.1(2) . . ?
C35 C34 H34 118.9 . . ?
C45 C46 H46 118.3 . . ?
C47 C46 C45 123.3(2) . . ?
C47 C46 H46 118.3 . . ?
C12 C7 N2 120.50(19) . . ?
C12 C7 C8 121.4(2) . . ?
C8 C7 N2 118.0(2) . . ?
C7 C12 C13 125.1(2) . . ?
C7 C12 C11 117.1(2) . . ?
C11 C12 C13 117.7(2) . . ?
C43 C42 H42 120.3 . . ?
C43 C42 C41 119.4(2) . . ?
C41 C42 H42 120.3 . . ?
N4 C24 C23 121.1(2) . . ?
N4 C24 C26 118.2(2) . . ?
C23 C24 C26 120.7(2) . . ?
N1 C5 C6 115.1(2) . . ?
N1 C5 C4 123.0(2) . . ?
C4 C5 C6 121.9(2) . . ?
C13 C14 H14 119.1 . . ?
C15 C14 H14 119.1 . . ?
C15 C14 C13 121.8(2) . . ?
C39 C40 H40 118.6 . . ?
C41 C40 C39 122.9(2) . . ?
C41 C40 H40 118.6 . . ?
C45 C50 H50 118.9 . . ?
C49 C50 C45 122.1(2) . . ?
C49 C50 H50 118.9 . . ?
C27 C32 H32 118.7 . . ?
C31 C32 C27 122.6(2) . . ?
C31 C32 H32 118.7 . . ?
C24 C23 H23 119.8 . . ?
C22 C23 C24 120.4(2) . . ?
C22 C23 H23 119.8 . . ?
C27 C28 H28 118.8 . . ?
C29 C28 C27 122.4(2) . . ?
C29 C28 H28 118.8 . . ?
C44 C43 H43 120.0 . . ?
C42 C43 C44 120.0(2) . . ?
C42 C43 H43 120.0 . . ?
C18 C13 C12 125.38(19) . . ?
C18 C13 C14 117.09(19) . . ?
C14 C13 C12 117.19(19) . . ?
C17 C16 H16 120.4 . . ?
C15 C16 C17 119.2(2) . . ?
C15 C16 H16 120.4 . . ?
C37 C36 H36 120.4 . . ?
C37 C36 C35 119.1(2) . . ?
C35 C36 H36 120.4 . . ?
C46 C47 H47 120.1 . . ?
C46 C47 C48 119.8(2) . . ?
C48 C47 H47 120.1 . . ?
C12 C11 H11 119.2 . . ?
C10 C11 C12 121.6(2) . . ?
C10 C11 H11 119.2 . . ?
N2 C6 C5 118.6(2) . . ?
N2 C6 H6 120.7 . . ?
C5 C6 H6 120.7 . . ?
C32 C31 H31 119.9 . . ?
C32 C31 C30 120.2(2) . . ?
C30 C31 H31 119.9 . . ?
C7 C8 H8 120.0 . . ?
C9 C8 C7 119.9(2) . . ?
C9 C8 H8 120.0 . . ?
C42 C41 H41 120.2 . . ?
C40 C41 C42 119.7(2) . . ?
C40 C41 H41 120.2 . . ?
C14 C15 H15 120.0 . . ?
C16 C15 C14 120.1(2) . . ?
C16 C15 H15 120.0 . . ?
C34 C35 H35 119.8 . . ?
C36 C35 C34 120.4(2) . . ?
C36 C35 H35 119.8 . . ?
C24 C26 H26A 109.5 . . ?
C24 C26 H26B 109.5 . . ?
C24 C26 H26C 109.5 . . ?
H26A C26 H26B 109.5 . . ?
H26A C26 H26C 109.5 . . ?
H26B C26 H26C 109.5 . . ?
C47 C48 H48 120.6 . . ?
C49 C48 C47 118.8(2) . . ?
C49 C48 H48 120.6 . . ?
C11 C10 H10 119.9 . . ?
C9 C10 C11 120.1(2) . . ?
C9 C10 H10 119.9 . . ?
C31 C30 H30 120.6 . . ?
C29 C30 C31 118.8(2) . . ?
C29 C30 H30 120.6 . . ?
C50 C49 H49 119.6 . . ?
C48 C49 C50 120.8(2) . . ?
C48 C49 H49 119.6 . . ?
C20 C21 H21 120.8 . . ?
C20 C21 C22 118.3(2) . . ?
C22 C21 H21 120.8 . . ?
C1 C2 H2 119.9 . . ?
C3 C2 C1 120.3(2) . . ?
C3 C2 H2 119.9 . . ?
C8 C9 H9 120.1 . . ?
C10 C9 C8 119.8(2) . . ?
C10 C9 H9 120.1 . . ?
C28 C29 H29 119.8 . . ?
C30 C29 C28 120.3(2) . . ?
C30 C29 H29 119.8 . . ?
C5 C4 H4 120.8 . . ?
C5 C4 C3 118.5(2) . . ?
C3 C4 H4 120.8 . . ?
C1 C25 H25A 109.5 . . ?
C1 C25 H25B 109.5 . . ?
C1 C25 H25C 109.5 . . ?
H25A C25 H25B 109.5 . . ?
H25A C25 H25C 109.5 . . ?
H25B C25 H25C 109.5 . . ?
C2 C3 C4 118.8(2) . . ?
C2 C3 H3 120.6 . . ?
C4 C3 H3 120.6 . . ?
C23 C22 C21 118.8(2) . . ?
C23 C22 H22 120.6 . . ?
C21 C22 H22 120.6 . . ?
C39 B1 C27 113.97(16) . . ?
C39 B1 C33 108.84(16) . . ?
C45 B1 C39 104.96(16) . . ?
C45 B1 C27 110.75(17) . . ?
C45 B1 C33 116.43(16) . . ?
C33 B1 C27 102.22(16) . . ?

loop_
_geom_bond_atom_site_label_1
_geom_bond_atom_site_label_2
_geom_bond_distance
_geom_bond_site_symmetry_2
_geom_bond_publ_flag
Cu1 N3 2.0996(17) . ?
Cu1 N1 2.0270(19) . ?
Cu1 N4 1.9846(18) . ?
Cu1 N2 2.0530(18) . ?
N3 C18 1.428(3) . ?
N3 C19 1.276(3) . ?
N1 C1 1.337(3) . ?
N1 C5 1.354(3) . ?
N4 C20 1.365(3) . ?
N4 C24 1.346(3) . ?
N2 C7 1.427(3) . ?
N2 C6 1.268(3) . ?
C39 C44 1.394(3) . ?
C39 C40 1.405(3) . ?
C39 B1 1.643(3) . ?
C38 H38 0.9500 . ?
C38 C33 1.406(3) . ?
C38 C37 1.394(3) . ?
C45 C46 1.409(3) . ?
C45 C50 1.403(3) . ?
C45 B1 1.635(3) . ?
C27 C32 1.403(3) . ?
C27 C28 1.408(3) . ?
C27 B1 1.648(3) . ?
C33 C34 1.403(3) . ?
C33 B1 1.647(3) . ?
C20 C19 1.472(3) . ?
C20 C21 1.379(3) . ?
C18 C17 1.390(3) . ?
C18 C13 1.404(3) . ?
C1 C2 1.402(4) . ?
C1 C25 1.493(4) . ?
C44 H44 0.9500 . ?
C44 C43 1.404(3) . ?
C19 H19 0.9500 . ?
C37 H37 0.9500 . ?
C37 C36 1.387(3) . ?
C17 H17 0.9500 . ?
C17 C16 1.395(3) . ?
C34 H34 0.9500 . ?
C34 C35 1.399(3) . ?
C46 H46 0.9500 . ?
C46 C47 1.388(3) . ?
C7 C12 1.394(3) . ?
C7 C8 1.400(3) . ?
C12 C13 1.501(3) . ?
C12 C11 1.411(3) . ?
C42 H42 0.9500 . ?
C42 C43 1.381(3) . ?
C42 C41 1.390(3) . ?
C24 C23 1.395(3) . ?
C24 C26 1.496(3) . ?
C5 C6 1.469(3) . ?
C5 C4 1.373(3) . ?
C14 H14 0.9500 . ?
C14 C13 1.404(3) . ?
C14 C15 1.393(3) . ?
C40 H40 0.9500 . ?
C40 C41 1.389(3) . ?
C50 H50 0.9500 . ?
C50 C49 1.399(3) . ?
C32 H32 0.9500 . ?
C32 C31 1.390(3) . ?
C23 H23 0.9500 . ?
C23 C22 1.372(4) . ?
C28 H28 0.9500 . ?
C28 C29 1.391(3) . ?
C43 H43 0.9500 . ?
C16 H16 0.9500 . ?
C16 C15 1.381(3) . ?
C36 H36 0.9500 . ?
C36 C35 1.390(3) . ?
C47 H47 0.9500 . ?
C47 C48 1.391(4) . ?
C11 H11 0.9500 . ?
C11 C10 1.386(3) . ?
C6 H6 0.9500 . ?
C31 H31 0.9500 . ?
C31 C30 1.390(4) . ?
C8 H8 0.9500 . ?
C8 C9 1.387(4) . ?
C41 H41 0.9500 . ?
C15 H15 0.9500 . ?
C35 H35 0.9500 . ?
C26 H26A 0.9800 . ?
C26 H26B 0.9800 . ?
C26 H26C 0.9800 . ?
C48 H48 0.9500 . ?
C48 C49 1.382(4) . ?
C10 H10 0.9500 . ?
C10 C9 1.382(4) . ?
C30 H30 0.9500 . ?
C30 C29 1.389(4) . ?
C49 H49 0.9500 . ?
C21 H21 0.9500 . ?
C21 C22 1.396(3) . ?
C2 H2 0.9500 . ?
C2 C3 1.371(4) . ?
C9 H9 0.9500 . ?
C29 H29 0.9500 . ?
C4 H4 0.9500 . ?
C4 C3 1.390(4) . ?
C25 H25A 0.9800 . ?
C25 H25B 0.9800 . ?
C25 H25C 0.9800 . ?
C3 H3 0.9500 . ?
C22 H22 0.9500 . ?

loop_
_geom_torsion_atom_site_label_1
_geom_torsion_atom_site_label_2
_geom_torsion_atom_site_label_3
_geom_torsion_atom_site_label_4
_geom_torsion
_geom_torsion_site_symmetry_1
_geom_torsion_site_symmetry_2
_geom_torsion_site_symmetry_3
_geom_torsion_site_symmetry_4
_geom_torsion_publ_flag
Cu1 N3 C18 C17 116.87(19) . . . . ?
Cu1 N3 C18 C13 -62.9(2) . . . . ?
Cu1 N3 C19 C20 5.9(2) . . . . ?
Cu1 N1 C1 C2 177.15(15) . . . . ?
Cu1 N1 C1 C25 -4.3(3) . . . . ?
Cu1 N1 C5 C6 1.8(2) . . . . ?
Cu1 N1 C5 C4 -177.30(18) . . . . ?
Cu1 N4 C20 C19 -6.0(2) . . . . ?
Cu1 N4 C20 C21 174.49(17) . . . . ?
Cu1 N4 C24 C23 -172.03(16) . . . . ?
Cu1 N4 C24 C26 8.8(3) . . . . ?
Cu1 N2 C7 C12 -71.1(3) . . . . ?
Cu1 N2 C7 C8 105.7(2) . . . . ?
Cu1 N2 C6 C5 -11.6(2) . . . . ?
N3 C18 C17 C16 -179.61(19) . . . . ?
N3 C18 C13 C12 -6.2(3) . . . . ?
N3 C18 C13 C14 -179.38(19) . . . . ?
N1 C1 C2 C3 1.3(3) . . . . ?
N1 C5 C6 N2 6.8(3) . . . . ?
N1 C5 C4 C3 -0.9(4) . . . . ?
N4 C20 C19 N3 -0.2(3) . . . . ?
N4 C20 C21 C22 -1.3(3) . . . . ?
N4 C24 C23 C22 -1.7(3) . . . . ?
N2 C7 C12 C13 -5.1(3) . . . . ?
N2 C7 C12 C11 178.0(2) . . . . ?
N2 C7 C8 C9 -177.4(2) . . . . ?
C39 C44 C43 C42 -1.7(4) . . . . ?
C39 C40 C41 C42 -0.2(4) . . . . ?
C38 C33 C34 C35 0.1(3) . . . . ?
C38 C33 B1 C39 -35.1(2) . . . . ?
C38 C33 B1 C45 -153.43(18) . . . . ?
C38 C33 B1 C27 85.7(2) . . . . ?
C38 C37 C36 C35 0.0(3) . . . . ?
C45 C46 C47 C48 1.0(3) . . . . ?
C45 C50 C49 C48 -0.4(4) . . . . ?
C27 C32 C31 C30 -1.1(3) . . . . ?
C27 C28 C29 C30 0.1(4) . . . . ?
C33 C38 C37 C36 -0.8(3) . . . . ?
C33 C34 C35 C36 -0.8(4) . . . . ?
C20 N4 C24 C23 1.8(3) . . . . ?
C20 N4 C24 C26 -177.36(19) . . . . ?
C20 C21 C22 C23 1.4(4) . . . . ?
C18 N3 C19 C20 -179.84(17) . . . . ?
C18 C17 C16 C15 -0.7(3) . . . . ?
C1 N1 C5 C6 -178.30(18) . . . . ?
C1 N1 C5 C4 2.6(3) . . . . ?
C1 C2 C3 C4 0.3(4) . . . . ?
C44 C39 C40 C41 -2.2(3) . . . . ?
C44 C39 B1 C45 -107.9(2) . . . . ?
C44 C39 B1 C27 13.5(3) . . . . ?
C44 C39 B1 C33 126.8(2) . . . . ?
C19 N3 C18 C17 -56.3(3) . . . . ?
C19 N3 C18 C13 123.9(2) . . . . ?
C19 C20 C21 C22 179.2(2) . . . . ?
C37 C38 C33 C34 0.7(3) . . . . ?
C37 C38 C33 B1 -170.24(19) . . . . ?
C37 C36 C35 C34 0.7(4) . . . . ?
C17 C18 C13 C12 174.1(2) . . . . ?
C17 C18 C13 C14 0.9(3) . . . . ?
C17 C16 C15 C14 0.2(3) . . . . ?
C34 C33 B1 C39 154.74(19) . . . . ?
C34 C33 B1 C45 36.4(3) . . . . ?
C34 C33 B1 C27 -84.4(2) . . . . ?
C46 C45 C50 C49 2.2(3) . . . . ?
C46 C45 B1 C39 75.6(2) . . . . ?
C46 C45 B1 C27 -47.9(2) . . . . ?
C46 C45 B1 C33 -164.04(17) . . . . ?
C46 C47 C48 C49 0.9(3) . . . . ?
C7 N2 C6 C5 -175.38(19) . . . . ?
C7 C12 C13 C18 58.2(3) . . . . ?
C7 C12 C13 C14 -128.6(2) . . . . ?
C7 C12 C11 C10 -1.2(3) . . . . ?
C7 C8 C9 C10 -0.3(4) . . . . ?
C12 C7 C8 C9 -0.6(4) . . . . ?
C12 C11 C10 C9 0.4(4) . . . . ?
C24 N4 C20 C19 179.25(18) . . . . ?
C24 N4 C20 C21 -0.3(3) . . . . ?
C24 C23 C22 C21 0.1(4) . . . . ?
C5 N1 C1 C2 -2.7(3) . . . . ?
C5 N1 C1 C25 175.85(19) . . . . ?
C5 C4 C3 C2 -0.5(4) . . . . ?
C40 C39 C44 C43 3.2(3) . . . . ?
C40 C39 B1 C45 69.2(2) . . . . ?
C40 C39 B1 C27 -169.50(19) . . . . ?
C40 C39 B1 C33 -56.2(2) . . . . ?
C50 C45 C46 C47 -2.5(3) . . . . ?
C50 C45 B1 C39 -98.2(2) . . . . ?
C50 C45 B1 C27 138.3(2) . . . . ?
C50 C45 B1 C33 22.2(3) . . . . ?
C32 C27 C28 C29 -1.2(3) . . . . ?
C32 C27 B1 C39 43.2(3) . . . . ?
C32 C27 B1 C45 161.30(18) . . . . ?
C32 C27 B1 C33 -74.0(2) . . . . ?
C32 C31 C30 C29 -0.1(3) . . . . ?
C28 C27 C32 C31 1.7(3) . . . . ?
C28 C27 B1 C39 -144.51(19) . . . . ?
C28 C27 B1 C45 -26.4(3) . . . . ?
C28 C27 B1 C33 98.2(2) . . . . ?
C43 C42 C41 C40 1.9(4) . . . . ?
C13 C18 C17 C16 0.1(3) . . . . ?
C13 C12 C11 C10 -178.4(2) . . . . ?
C13 C14 C15 C16 0.9(4) . . . . ?
C47 C48 C49 C50 -1.2(4) . . . . ?
C11 C12 C13 C18 -124.8(2) . . . . ?
C11 C12 C13 C14 48.3(3) . . . . ?
C11 C10 C9 C8 0.4(4) . . . . ?
C6 N2 C7 C12 90.6(3) . . . . ?
C6 N2 C7 C8 -92.6(3) . . . . ?
C6 C5 C4 C3 180.0(2) . . . . ?
C31 C30 C29 C28 0.5(4) . . . . ?
C8 C7 C12 C13 178.2(2) . . . . ?
C8 C7 C12 C11 1.3(3) . . . . ?
C41 C42 C43 C44 -1.0(3) . . . . ?
C15 C14 C13 C18 -1.4(3) . . . . ?
C15 C14 C13 C12 -175.2(2) . . . . ?
C26 C24 C23 C22 177.4(2) . . . . ?
C21 C20 C19 N3 179.3(2) . . . . ?
C4 C5 C6 N2 -174.0(2) . . . . ?
C25 C1 C2 C3 -177.2(2) . . . . ?
B1 C39 C44 C43 -179.7(2) . . . . ?
B1 C39 C40 C41 -179.6(2) . . . . ?
B1 C45 C46 C47 -176.97(18) . . . . ?
B1 C45 C50 C49 176.2(2) . . . . ?
B1 C27 C32 C31 174.3(2) . . . . ?
B1 C27 C28 C29 -173.9(2) . . . . ?
B1 C33 C34 C35 170.6(2) . . . . ?
